data_7713012
loop_
_publ_author_name
'R\'eant, Benjamin Luke Leonard'
'De Alwis Jayasinghe, Dukula Prathapa Bilesha'
'Wooles, Ashley'
'Liddle, Stephen'
'Mills, David P.'

_publ_section_title
;
 Comparison of group 4 and thorium M(IV) substituted cyclopentadienyl
 silanide complexes
;
_journal_name_full 'Dalton Transactions'
_journal_paper_doi 10.1039/D3DT00987D
_journal_year 2023
_chemical_formula_moiety 'C25 H53 Cl Hf Si6'
_chemical_formula_sum 'C25 H53 Cl Hf Si6'
_chemical_formula_weight 736.15
_chemical_name_systematic '[Hf(Cp')2(Cl){Si(SiMe3)3}]'
_chemical_properties_physical Air-sensitive,Moisture-sensitive
_space_group_crystal_system monoclinic
_space_group_IT_number 14
_space_group_name_Hall '-P 2ybc'
_space_group_name_H-M_alt 'P 1 21/c 1'
_atom_sites_solution_hydrogens geom
_atom_sites_solution_primary dual
_atom_sites_solution_secondary difmap
_audit_creation_date 2019-12-17
_audit_creation_method
;
Olex2 1.2
(compiled 2018.05.29 svn.r3508 for OlexSys, GUI svn.r5506)
;
_audit_update_record
;
2023-03-28 deposited with the CCDC.	2023-05-12 downloaded from the CCDC.
;
_cell_angle_alpha 90
_cell_angle_beta 106.407(3)
_cell_angle_gamma 90
_cell_formula_units_Z 4
_cell_length_a 12.6504(3)
_cell_length_b 15.5103(3)
_cell_length_c 19.0960(5)
_cell_measurement_reflns_used 10263
_cell_measurement_temperature 150(2)
_cell_measurement_theta_max 28.8060
_cell_measurement_theta_min 3.1070
_cell_volume 3594.28(16)
_computing_cell_refinement 'CrysAlisPro 1.171.39.27b (Rigaku OD, 2015)'
_computing_data_collection 'CrysAlisPro 1.171.39.27b (Rigaku OD, 2015)'
_computing_data_reduction 'CrysAlisPro 1.171.39.27b (Rigaku OD, 2015)'
_computing_molecular_graphics 'Olex2 (Dolomanov et al., 2009)'
_computing_publication_material 'Olex2 (Dolomanov et al., 2009)'
_computing_structure_refinement 'ShelXL (Sheldrick, 2015)'
_computing_structure_solution 'ShelXT (Sheldrick, 2015)'
_diffrn_ambient_environment N~2~
_diffrn_ambient_temperature 150(2)
_diffrn_detector 'CCD plate'
_diffrn_detector_area_resol_mean 8.0714
_diffrn_detector_type Eos
_diffrn_measured_fraction_theta_full 0.998
_diffrn_measured_fraction_theta_max 0.880
_diffrn_measurement_details
;
List of Runs (angles in degrees, time in seconds):

  # Type    Start    End  Width  t~exp~   \w     \q     \k     \f   Frames
#--------------------------------------------------------------------------
  1  \w    -19.00  25.00   1.00    2.00    --  -18.77 -99.00   0.00   44
  2  \w     -2.00  89.00   1.00    2.00    --   20.02  57.00   0.00   91
  3  \w    -51.00  51.00   1.00    2.00    --   20.02 -77.00 120.00  102
  4  \w    -49.00  42.00   1.00    2.00    --   20.02 -57.00-150.00   91
;
_diffrn_measurement_device 'four-circle diffractometer'
_diffrn_measurement_device_type 'SuperNova, Single source at offset/far, Eos'
_diffrn_measurement_method '\w scans'
_diffrn_orient_matrix_type 'CrysAlisPro convention (1999,Acta A55,543-557)'
_diffrn_orient_matrix_UB_11 -0.0578711000
_diffrn_orient_matrix_UB_12 0.0020411000
_diffrn_orient_matrix_UB_13 -0.0159981000
_diffrn_orient_matrix_UB_21 0.0080893000
_diffrn_orient_matrix_UB_22 0.0003973000
_diffrn_orient_matrix_UB_23 -0.0352556000
_diffrn_orient_matrix_UB_31 -0.0024750000
_diffrn_orient_matrix_UB_32 -0.0456657000
_diffrn_orient_matrix_UB_33 -0.0010329000
_diffrn_radiation_monochromator mirror
_diffrn_radiation_probe x-ray
_diffrn_radiation_type MoK\a
_diffrn_radiation_wavelength 0.71073
_diffrn_reflns_av_R_equivalents 0.0375
_diffrn_reflns_av_unetI/netI 0.0513
_diffrn_reflns_Laue_measured_fraction_full 0.998
_diffrn_reflns_Laue_measured_fraction_max 0.880
_diffrn_reflns_limit_h_max 17
_diffrn_reflns_limit_h_min -9
_diffrn_reflns_limit_k_max 20
_diffrn_reflns_limit_k_min -20
_diffrn_reflns_limit_l_max 25
_diffrn_reflns_limit_l_min -24
_diffrn_reflns_number 23140
_diffrn_reflns_point_group_measured_fraction_full 0.998
_diffrn_reflns_point_group_measured_fraction_max 0.880
_diffrn_reflns_theta_full 25.242
_diffrn_reflns_theta_max 29.073
_diffrn_reflns_theta_min 2.716
_diffrn_source 'micro-focus sealed X-ray tube'
_diffrn_source_type 'SuperNova (Mo) X-ray Source'
_exptl_absorpt_coefficient_mu 3.189
_exptl_absorpt_correction_T_max 1.000
_exptl_absorpt_correction_T_min 0.752
_exptl_absorpt_correction_type gaussian
_exptl_absorpt_process_details
;
CrysAlisPro 1.171.39.27b (Rigaku Oxford Diffraction, 2015)
Numerical absorption correction based on gaussian integration over
			a multifaceted crystal model
Empirical absorption correction using spherical harmonics,
 implemented in SCALE3 ABSPACK scaling algorithm.
;
_exptl_crystal_colour 'clear light yellow'
_exptl_crystal_colour_lustre clear
_exptl_crystal_colour_modifier light
_exptl_crystal_colour_primary yellow
_exptl_crystal_density_diffrn 1.360
_exptl_crystal_description block
_exptl_crystal_F_000 1504
_exptl_crystal_preparation -
_exptl_crystal_recrystallization_method 'Recrystallised from pentane at -25 oC'
_exptl_crystal_size_max 0.84
_exptl_crystal_size_mid 0.148
_exptl_crystal_size_min 0.139
_refine_diff_density_max 0.923
_refine_diff_density_min -0.652
_refine_diff_density_rms 0.114
_refine_ls_extinction_method none
_refine_ls_goodness_of_fit_ref 1.039
_refine_ls_hydrogen_treatment constr
_refine_ls_matrix_type full
_refine_ls_number_parameters 313
_refine_ls_number_reflns 8467
_refine_ls_number_restraints 0
_refine_ls_restrained_S_all 1.039
_refine_ls_R_factor_all 0.0409
_refine_ls_R_factor_gt 0.0310
_refine_ls_shift/su_max 0.001
_refine_ls_shift/su_mean 0.000
_refine_ls_structure_factor_coef Fsqd
_refine_ls_weighting_details 'w=1/[\s^2^(Fo^2^)+(0.0178P)^2^] where P=(Fo^2^+2Fc^2^)/3'
_refine_ls_weighting_scheme calc
_refine_ls_wR_factor_gt 0.0551
_refine_ls_wR_factor_ref 0.0596
_reflns_Friedel_coverage 0.000
_reflns_number_gt 7137
_reflns_number_total 8467
_reflns_threshold_expression 'I > 2\s(I)'
_cod_data_source_file d3dt00987d2.cif
_cod_data_source_block 2
_cod_original_cell_volume 3594.28(15)
_cod_database_code 7713012
_manchester_internal_diff_code adpm643
_manchester_internal_coll_client BR
_manchester_internal_coll_user BR
_manchester_internal_coll_date 17/12/2019
_manchester_internal_coll_type custom
_manchester_internal_coll_frame_time 2s
_manchester_internal_coll_frame_width 1
_manchester_internal_coll_frame_method '\w scans'
_manchester_internal_process_date 17/12/2019
_manchester_internal_process_user BR
_manchester_internal_solution_date 17/12/2019
_manchester_internal_solution_user BR
_manchester_internal_refinement_date 17/12/2019
_manchester_internal_refinement_user BR
_manchester_internal_validation_date 10/01/2020
_manchester_internal_validation_user AW
_manchester_internal_archive_date 10/01/2020
_manchester_internal_archive_user AW
_shelx_shelxl_version_number 2018/3
_chemical_oxdiff_formula 'C11 H10 N O'
_shelx_space_group_comment
;
The symmetry employed for this shelxl refinement is uniquely defined
by the following loop, which should always be used as a source of
symmetry information in preference to the above space-group names.
They are only intended as comments.
;
_shelx_estimated_absorpt_t_max 0.666
_shelx_estimated_absorpt_t_min 0.175
_reflns_odcompleteness_completeness 99.82
_reflns_odcompleteness_iscentric 1
_reflns_odcompleteness_theta 26.32
_olex2_refinement_description
;
1. Fixed Uiso
 At 1.2 times of:
  All C(H) groups
 At 1.5 times of:
  All C(H,H,H) groups
2.a Aromatic/amide H refined with riding coordinates:
 C14(H14), C15(H15), C16(H16), C17(H17), C22(H22), C23(H23), C24(H24), C25(H25)
2.b Idealised Me refined as rotating group:
 C1(H1A,H1B,H1C), C2(H2A,H2B,H2C), C3(H3A,H3B,H3C), C4(H4A,H4B,H4C), C5(H5A,
 H5B,H5C), C6(H6A,H6B,H6C), C7(H7A,H7B,H7C), C8(H8A,H8B,H8C), C9(H9A,H9B,H9C),
 C10(H10A,H10B,H10C), C11(H11A,H11B,H11C), C12(H12A,H12B,H12C), C18(H18A,H18B,
 H18C), C19(H19A,H19B,H19C), C20(H20A,H20B,H20C)
;
_olex2_exptl_crystal_mounting_method 'Mounted from fomblin oil'
_olex2_submission_original_sample_id BR3.257
_olex2_submission_special_instructions 'No special instructions were received'
_oxdiff_exptl_absorpt_empirical_details
;
Empirical correction (ABSPACK) includes:
- Absorption correction using spherical harmonics
- Frame scaling
;
_oxdiff_exptl_absorpt_empirical_full_max 2.665
_oxdiff_exptl_absorpt_empirical_full_min 0.526

loop_
_space_group_symop_operation_xyz
'x, y, z'
'-x, y+1/2, -z+1/2'
'-x, -y, -z'
'x, -y-1/2, z-1/2'

loop_
_atom_site_label
_atom_site_type_symbol
_atom_site_fract_x
_atom_site_fract_y
_atom_site_fract_z
_atom_site_U_iso_or_equiv
_atom_site_adp_type
_atom_site_occupancy
_atom_site_site_symmetry_order
_atom_site_calc_flag
_atom_site_refinement_flags_posn
_atom_site_refinement_flags_adp
_atom_site_refinement_flags_occupancy
_atom_site_disorder_assembly
_atom_site_disorder_group
Hf1 Hf 0.54117(2) 0.41437(2) 0.76164(2) 0.01589(4) Uani 1 1 d . . . . .
Cl1 Cl 0.49820(7) 0.26332(4) 0.74646(4) 0.02411(17) Uani 1 1 d . . . . .
Si1 Si 0.76551(7) 0.38031(5) 0.78755(5) 0.01758(18) Uani 1 1 d . . . . .
Si2 Si 0.87938(8) 0.50191(5) 0.79065(5) 0.0252(2) Uani 1 1 d . . . . .
Si3 Si 0.80440(7) 0.28502(5) 0.70119(5) 0.0218(2) Uani 1 1 d . . . . .
Si4 Si 0.84994(8) 0.30731(5) 0.89795(5) 0.0240(2) Uani 1 1 d . . . . .
Si5 Si 0.36779(7) 0.32159(5) 0.89303(5) 0.0231(2) Uani 1 1 d . . . . .
Si6 Si 0.25693(8) 0.41904(5) 0.60213(5) 0.0264(2) Uani 1 1 d . . . . .
C1 C 1.0289(3) 0.4790(2) 0.8347(2) 0.0381(9) Uani 1 1 d . . . . .
H1A H 1.039699 0.463306 0.885923 0.057 Uiso 1 1 calc GR . . . .
H1B H 1.072479 0.530479 0.831952 0.057 Uiso 1 1 calc GR . . . .
H1C H 1.052708 0.431217 0.809139 0.057 Uiso 1 1 calc GR . . . .
C2 C 0.8430(3) 0.59403(17) 0.8435(2) 0.0334(9) Uani 1 1 d . . . . .
H2A H 0.764550 0.607792 0.823692 0.050 Uiso 1 1 calc GR . . . .
H2B H 0.887201 0.644627 0.839362 0.050 Uiso 1 1 calc GR . . . .
H2C H 0.858121 0.577680 0.894952 0.050 Uiso 1 1 calc GR . . . .
C3 C 0.8694(3) 0.5442(2) 0.69675(19) 0.0381(9) Uani 1 1 d . . . . .
H3A H 0.878432 0.496432 0.665292 0.057 Uiso 1 1 calc GR . . . .
H3B H 0.927446 0.587018 0.699752 0.057 Uiso 1 1 calc GR . . . .
H3C H 0.797169 0.571044 0.676234 0.057 Uiso 1 1 calc GR . . . .
C4 C 0.9883(3) 0.2601(2) 0.9014(2) 0.0403(9) Uani 1 1 d . . . . .
H4A H 0.979880 0.218374 0.861599 0.060 Uiso 1 1 calc GR . . . .
H4B H 1.018831 0.230955 0.948299 0.060 Uiso 1 1 calc GR . . . .
H4C H 1.038323 0.306242 0.895995 0.060 Uiso 1 1 calc GR . . . .
C5 C 0.7651(3) 0.21231(19) 0.91195(18) 0.0335(9) Uani 1 1 d . . . . .
H5A H 0.695142 0.232878 0.918342 0.050 Uiso 1 1 calc GR . . . .
H5B H 0.805621 0.180333 0.955526 0.050 Uiso 1 1 calc GR . . . .
H5C H 0.750367 0.174348 0.869249 0.050 Uiso 1 1 calc GR . . . .
C6 C 0.8769(3) 0.3789(2) 0.98073(18) 0.0357(9) Uani 1 1 d . . . . .
H6A H 0.923297 0.427537 0.975067 0.054 Uiso 1 1 calc GR . . . .
H6B H 0.914685 0.345823 1.024330 0.054 Uiso 1 1 calc GR . . . .
H6C H 0.806770 0.400708 0.985893 0.054 Uiso 1 1 calc GR . . . .
C7 C 0.9518(3) 0.2874(2) 0.7002(2) 0.0450(10) Uani 1 1 d . . . . .
H7A H 0.970294 0.345191 0.686615 0.067 Uiso 1 1 calc GR . . . .
H7B H 0.962974 0.245356 0.664600 0.067 Uiso 1 1 calc GR . . . .
H7C H 0.999432 0.272776 0.748820 0.067 Uiso 1 1 calc GR . . . .
C8 C 0.7254(4) 0.3004(3) 0.6041(2) 0.0657(14) Uani 1 1 d . . . . .
H8A H 0.646666 0.291956 0.598595 0.099 Uiso 1 1 calc GR . . . .
H8B H 0.750139 0.258413 0.573717 0.099 Uiso 1 1 calc GR . . . .
H8C H 0.737575 0.358904 0.588610 0.099 Uiso 1 1 calc GR . . . .
C9 C 0.7729(3) 0.17113(19) 0.7214(2) 0.0478(11) Uani 1 1 d . . . . .
H9A H 0.827594 0.151412 0.765835 0.072 Uiso 1 1 calc GR . . . .
H9B H 0.775536 0.133945 0.680413 0.072 Uiso 1 1 calc GR . . . .
H9C H 0.699243 0.168483 0.728472 0.072 Uiso 1 1 calc GR . . . .
C10 C 0.4511(3) 0.22837(19) 0.93901(19) 0.0364(9) Uani 1 1 d . . . . .
H10A H 0.490957 0.203473 0.906701 0.055 Uiso 1 1 calc GR . . . .
H10B H 0.402264 0.184690 0.950218 0.055 Uiso 1 1 calc GR . . . .
H10C H 0.503896 0.247743 0.984372 0.055 Uiso 1 1 calc GR . . . .
C11 C 0.2567(3) 0.2850(2) 0.81314(18) 0.0312(8) Uani 1 1 d . . . . .
H11A H 0.213661 0.334812 0.789405 0.047 Uiso 1 1 calc GR . . . .
H11B H 0.208559 0.244698 0.829139 0.047 Uiso 1 1 calc GR . . . .
H11C H 0.289103 0.255996 0.778489 0.047 Uiso 1 1 calc GR . . . .
C12 C 0.3060(3) 0.3792(2) 0.9575(2) 0.0392(9) Uani 1 1 d . . . . .
H12A H 0.364495 0.396852 1.000767 0.059 Uiso 1 1 calc GR . . . .
H12B H 0.254536 0.340763 0.972134 0.059 Uiso 1 1 calc GR . . . .
H12C H 0.266396 0.430338 0.933450 0.059 Uiso 1 1 calc GR . . . .
C13 C 0.4636(3) 0.40221(17) 0.87021(17) 0.0189(7) Uani 1 1 d . . . . .
C14 C 0.4355(3) 0.48478(18) 0.83616(17) 0.0228(7) Uani 1 1 d . . . . .
H14 H 0.363243 0.503637 0.811056 0.027 Uiso 1 1 calc R . . . .
C15 C 0.5324(3) 0.53300(19) 0.84611(17) 0.0259(8) Uani 1 1 d . . . . .
H15 H 0.536578 0.590506 0.829968 0.031 Uiso 1 1 calc R . . . .
C16 C 0.6216(3) 0.48241(18) 0.88367(17) 0.0255(8) Uani 1 1 d . . . . .
H16 H 0.697059 0.498707 0.897168 0.031 Uiso 1 1 calc R . . . .
C17 C 0.5784(3) 0.40230(18) 0.89785(16) 0.0199(7) Uani 1 1 d . . . . .
H17 H 0.621224 0.355324 0.922582 0.024 Uiso 1 1 calc R . . . .
C18 C 0.2454(3) 0.29959(19) 0.5974(2) 0.0428(10) Uani 1 1 d . . . . .
H18A H 0.299638 0.276299 0.574644 0.064 Uiso 1 1 calc GR . . . .
H18B H 0.171068 0.283358 0.568328 0.064 Uiso 1 1 calc GR . . . .
H18C H 0.259250 0.276139 0.646865 0.064 Uiso 1 1 calc GR . . . .
C19 C 0.1661(3) 0.4669(2) 0.6531(2) 0.0390(9) Uani 1 1 d . . . . .
H19A H 0.186788 0.444421 0.703063 0.058 Uiso 1 1 calc GR . . . .
H19B H 0.089279 0.451874 0.628720 0.058 Uiso 1 1 calc GR . . . .
H19C H 0.174373 0.529790 0.654338 0.058 Uiso 1 1 calc GR . . . .
C20 C 0.2167(3) 0.4636(2) 0.50797(19) 0.0463(10) Uani 1 1 d . . . . .
H20A H 0.224875 0.526422 0.510062 0.069 Uiso 1 1 calc GR . . . .
H20B H 0.139803 0.448635 0.483715 0.069 Uiso 1 1 calc GR . . . .
H20C H 0.264290 0.439120 0.480454 0.069 Uiso 1 1 calc GR . . . .
C21 C 0.4031(3) 0.45206(17) 0.64298(16) 0.0211(7) Uani 1 1 d . . . . .
C22 C 0.4430(3) 0.53123(18) 0.67820(17) 0.0227(7) Uani 1 1 d . . . . .
H22 H 0.399848 0.572161 0.694973 0.027 Uiso 1 1 calc R . . . .
C23 C 0.5558(3) 0.53978(18) 0.68444(17) 0.0242(7) Uani 1 1 d . . . . .
H23 H 0.602094 0.585926 0.707409 0.029 Uiso 1 1 calc R . . . .
C24 C 0.5880(3) 0.46780(18) 0.65062(17) 0.0252(7) Uani 1 1 d . . . . .
H24 H 0.659417 0.457521 0.645446 0.030 Uiso 1 1 calc R . . . .
C25 C 0.4965(3) 0.41419(18) 0.62602(17) 0.0239(7) Uani 1 1 d . . . . .
H25 H 0.496027 0.360683 0.601723 0.029 Uiso 1 1 calc R . . . .

loop_
_atom_site_aniso_label
_atom_site_aniso_U_11
_atom_site_aniso_U_22
_atom_site_aniso_U_33
_atom_site_aniso_U_23
_atom_site_aniso_U_13
_atom_site_aniso_U_12
Hf1 0.01797(8) 0.01309(6) 0.01631(8) -0.00064(5) 0.00437(6) 0.00049(5)
Cl1 0.0299(4) 0.0155(3) 0.0271(4) -0.0024(3) 0.0082(4) -0.0021(3)
Si1 0.0177(5) 0.0155(4) 0.0193(5) -0.0002(3) 0.0049(4) -0.0008(3)
Si2 0.0238(5) 0.0207(4) 0.0319(6) -0.0021(4) 0.0094(5) -0.0055(4)
Si3 0.0215(5) 0.0223(4) 0.0227(5) -0.0023(4) 0.0083(4) 0.0012(4)
Si4 0.0234(5) 0.0245(4) 0.0216(5) 0.0018(4) 0.0022(4) 0.0016(4)
Si5 0.0219(5) 0.0279(4) 0.0201(5) 0.0006(4) 0.0070(4) -0.0017(4)
Si6 0.0266(6) 0.0257(4) 0.0220(5) 0.0008(4) -0.0013(4) -0.0013(4)
C1 0.024(2) 0.0354(19) 0.054(3) -0.0018(18) 0.0094(19) -0.0123(16)
C2 0.034(2) 0.0212(16) 0.047(2) -0.0065(15) 0.0147(19) -0.0116(15)
C3 0.043(2) 0.0320(18) 0.043(2) 0.0044(17) 0.018(2) -0.0107(17)
C4 0.031(2) 0.047(2) 0.039(2) 0.0031(18) 0.0037(19) 0.0094(18)
C5 0.043(2) 0.0272(17) 0.032(2) 0.0073(15) 0.0134(19) 0.0038(16)
C6 0.033(2) 0.042(2) 0.024(2) -0.0009(16) -0.0045(17) -0.0017(17)
C7 0.037(2) 0.047(2) 0.060(3) -0.017(2) 0.027(2) -0.0026(18)
C8 0.073(3) 0.092(3) 0.026(2) -0.012(2) 0.006(2) 0.047(3)
C9 0.066(3) 0.0257(18) 0.066(3) -0.0122(19) 0.043(2) -0.0073(19)
C10 0.036(2) 0.0341(19) 0.036(2) 0.0107(16) 0.0053(18) -0.0054(17)
C11 0.024(2) 0.0354(18) 0.035(2) 0.0007(16) 0.0088(17) -0.0073(15)
C12 0.037(2) 0.052(2) 0.034(2) -0.0067(18) 0.0189(19) -0.0071(19)
C13 0.0213(18) 0.0212(15) 0.0157(16) -0.0031(12) 0.0073(14) 0.0009(13)
C14 0.0252(19) 0.0214(15) 0.0212(18) -0.0025(13) 0.0056(15) 0.0071(14)
C15 0.036(2) 0.0167(15) 0.0258(19) -0.0046(13) 0.0109(17) -0.0012(14)
C16 0.028(2) 0.0259(16) 0.0225(18) -0.0102(14) 0.0075(16) -0.0068(15)
C17 0.0218(18) 0.0219(15) 0.0150(16) -0.0041(12) 0.0033(14) 0.0020(13)
C18 0.043(3) 0.0304(18) 0.042(2) 0.0013(17) -0.010(2) -0.0073(17)
C19 0.031(2) 0.040(2) 0.047(3) 0.0033(18) 0.0129(19) -0.0021(17)
C20 0.051(3) 0.048(2) 0.030(2) 0.0091(18) -0.005(2) -0.002(2)
C21 0.0267(19) 0.0159(14) 0.0178(17) 0.0037(13) 0.0018(15) 0.0047(13)
C22 0.029(2) 0.0181(14) 0.0208(18) 0.0052(13) 0.0060(15) 0.0085(14)
C23 0.026(2) 0.0186(15) 0.0253(19) 0.0049(13) 0.0036(16) -0.0011(14)
C24 0.026(2) 0.0262(16) 0.0233(18) 0.0098(14) 0.0063(16) 0.0041(14)
C25 0.033(2) 0.0231(16) 0.0164(17) -0.0001(13) 0.0086(16) 0.0023(14)

loop_
_atom_type_symbol
_atom_type_description
_atom_type_scat_dispersion_real
_atom_type_scat_dispersion_imag
_atom_type_scat_source
C C 0.0033 0.0016 'International Tables Vol C Tables 4.2.6.8 and 6.1.1.4'
H H 0.0000 0.0000 'International Tables Vol C Tables 4.2.6.8 and 6.1.1.4'
Cl Cl 0.1484 0.1585 'International Tables Vol C Tables 4.2.6.8 and 6.1.1.4'
Hf Hf -0.5830 6.1852 'International Tables Vol C Tables 4.2.6.8 and 6.1.1.4'
Si Si 0.0817 0.0704 'International Tables Vol C Tables 4.2.6.8 and 6.1.1.4'

loop_
_exptl_crystal_face_index_h
_exptl_crystal_face_index_k
_exptl_crystal_face_index_l
_exptl_crystal_face_perp_dist
3 0 -27 0.0742
-3 0 27 0.0742
1 22 0 0.4337
-1 -22 0 0.4037
-18 1 3 0.0693
18 -1 -3 0.0693

loop_
_geom_angle_atom_site_label_1
_geom_angle_atom_site_label_2
_geom_angle_atom_site_label_3
_geom_angle
_geom_angle_site_symmetry_1
_geom_angle_site_symmetry_3
_geom_angle_publ_flag
Cl1 Hf1 Si1 91.20(3) . . ?
Cl1 Hf1 C13 84.24(6) . . ?
Cl1 Hf1 C14 111.11(7) . . ?
Cl1 Hf1 C15 138.97(8) . . ?
Cl1 Hf1 C16 122.88(7) . . ?
Cl1 Hf1 C17 91.26(7) . . ?
Cl1 Hf1 C21 92.42(7) . . ?
Cl1 Hf1 C22 125.11(7) . . ?
Cl1 Hf1 C23 138.19(8) . . ?
Cl1 Hf1 C24 108.70(7) . . ?
Cl1 Hf1 C25 84.05(7) . . ?
C13 Hf1 Si1 116.72(7) . . ?
C14 Hf1 Si1 132.20(8) . . ?
C14 Hf1 C13 33.28(9) . . ?
C14 Hf1 C15 33.02(10) . . ?
C14 Hf1 C16 54.48(11) . . ?
C14 Hf1 C17 53.85(10) . . ?
C14 Hf1 C21 93.75(10) . . ?
C14 Hf1 C22 78.11(10) . . ?
C14 Hf1 C23 98.01(10) . . ?
C14 Hf1 C24 129.79(10) . . ?
C14 Hf1 C25 126.86(10) . . ?
C15 Hf1 Si1 104.86(8) . . ?
C15 Hf1 C13 54.76(9) . . ?
C15 Hf1 C16 32.62(10) . . ?
C15 Hf1 C17 53.86(10) . . ?
C15 Hf1 C21 105.55(10) . . ?
C15 Hf1 C22 76.71(10) . . ?
C15 Hf1 C23 80.12(11) . . ?
C15 Hf1 C24 111.85(10) . . ?
C15 Hf1 C25 129.88(10) . . ?
C16 Hf1 Si1 77.80(8) . . ?
C16 Hf1 C13 54.49(10) . . ?
C16 Hf1 C17 32.76(9) . . ?
C16 Hf1 C21 137.78(10) . . ?
C16 Hf1 C22 106.64(10) . . ?
C16 Hf1 C24 121.32(10) . . ?
C17 Hf1 Si1 85.32(7) . . ?
C17 Hf1 C13 32.12(10) . . ?
C21 Hf1 Si1 128.18(7) . . ?
C21 Hf1 C13 115.08(10) . . ?
C21 Hf1 C17 146.16(10) . . ?
C22 Hf1 Si1 123.20(8) . . ?
C22 Hf1 C13 109.71(10) . . ?
C22 Hf1 C17 128.84(10) . . ?
C22 Hf1 C21 33.00(9) . . ?
C23 Hf1 Si1 90.63(8) . . ?
C23 Hf1 C13 130.91(10) . . ?
C23 Hf1 C16 98.28(10) . . ?
C23 Hf1 C17 130.51(10) . . ?
C23 Hf1 C21 55.23(10) . . ?
C23 Hf1 C22 32.76(10) . . ?
C23 Hf1 C24 32.82(9) . . ?
C23 Hf1 C25 54.23(10) . . ?
C24 Hf1 Si1 74.95(8) . . ?
C24 Hf1 C13 163.04(9) . . ?
C24 Hf1 C17 151.88(10) . . ?
C24 Hf1 C21 55.07(10) . . ?
C24 Hf1 C22 54.03(10) . . ?
C25 Hf1 Si1 96.02(8) . . ?
C25 Hf1 C13 145.35(11) . . ?
C25 Hf1 C16 152.10(10) . . ?
C25 Hf1 C17 175.14(9) . . ?
C25 Hf1 C21 33.39(10) . . ?
C25 Hf1 C22 53.98(10) . . ?
C25 Hf1 C24 32.47(10) . . ?
Si2 Si1 Hf1 115.82(4) . . ?
Si2 Si1 Si3 105.69(4) . . ?
Si2 Si1 Si4 103.95(5) . . ?
Si3 Si1 Hf1 113.31(4) . . ?
Si4 Si1 Hf1 115.42(4) . . ?
Si4 Si1 Si3 101.04(4) . . ?
C1 Si2 Si1 113.00(11) . . ?
C1 Si2 C2 105.83(17) . . ?
C1 Si2 C3 106.33(17) . . ?
C2 Si2 Si1 112.32(11) . . ?
C3 Si2 Si1 112.22(11) . . ?
C3 Si2 C2 106.65(16) . . ?
C7 Si3 Si1 113.51(12) . . ?
C7 Si3 C9 106.89(17) . . ?
C8 Si3 Si1 117.15(12) . . ?
C8 Si3 C7 104.1(2) . . ?
C8 Si3 C9 103.9(2) . . ?
C9 Si3 Si1 110.31(12) . . ?
C4 Si4 Si1 113.50(12) . . ?
C4 Si4 C5 104.60(15) . . ?
C4 Si4 C6 104.74(16) . . ?
C5 Si4 Si1 111.62(11) . . ?
C6 Si4 Si1 113.26(11) . . ?
C6 Si4 C5 108.50(16) . . ?
C10 Si5 C12 110.44(17) . . ?
C10 Si5 C13 108.15(15) . . ?
C11 Si5 C10 110.40(15) . . ?
C11 Si5 C12 109.27(16) . . ?
C11 Si5 C13 113.79(14) . . ?
C12 Si5 C13 104.65(15) . . ?
C18 Si6 C21 110.45(15) . . ?
C19 Si6 C18 111.84(17) . . ?
C19 Si6 C20 108.52(18) . . ?
C19 Si6 C21 110.99(15) . . ?
C20 Si6 C18 109.12(17) . . ?
C20 Si6 C21 105.71(16) . . ?
Si2 C1 H1A 109.5 . . ?
Si2 C1 H1B 109.5 . . ?
Si2 C1 H1C 109.5 . . ?
H1A C1 H1B 109.5 . . ?
H1A C1 H1C 109.5 . . ?
H1B C1 H1C 109.5 . . ?
Si2 C2 H2A 109.5 . . ?
Si2 C2 H2B 109.5 . . ?
Si2 C2 H2C 109.5 . . ?
H2A C2 H2B 109.5 . . ?
H2A C2 H2C 109.5 . . ?
H2B C2 H2C 109.5 . . ?
Si2 C3 H3A 109.5 . . ?
Si2 C3 H3B 109.5 . . ?
Si2 C3 H3C 109.5 . . ?
H3A C3 H3B 109.5 . . ?
H3A C3 H3C 109.5 . . ?
H3B C3 H3C 109.5 . . ?
Si4 C4 H4A 109.5 . . ?
Si4 C4 H4B 109.5 . . ?
Si4 C4 H4C 109.5 . . ?
H4A C4 H4B 109.5 . . ?
H4A C4 H4C 109.5 . . ?
H4B C4 H4C 109.5 . . ?
Si4 C5 H5A 109.5 . . ?
Si4 C5 H5B 109.5 . . ?
Si4 C5 H5C 109.5 . . ?
H5A C5 H5B 109.5 . . ?
H5A C5 H5C 109.5 . . ?
H5B C5 H5C 109.5 . . ?
Si4 C6 H6A 109.5 . . ?
Si4 C6 H6B 109.5 . . ?
Si4 C6 H6C 109.5 . . ?
H6A C6 H6B 109.5 . . ?
H6A C6 H6C 109.5 . . ?
H6B C6 H6C 109.5 . . ?
Si3 C7 H7A 109.5 . . ?
Si3 C7 H7B 109.5 . . ?
Si3 C7 H7C 109.5 . . ?
H7A C7 H7B 109.5 . . ?
H7A C7 H7C 109.5 . . ?
H7B C7 H7C 109.5 . . ?
Si3 C8 H8A 109.5 . . ?
Si3 C8 H8B 109.5 . . ?
Si3 C8 H8C 109.5 . . ?
H8A C8 H8B 109.5 . . ?
H8A C8 H8C 109.5 . . ?
H8B C8 H8C 109.5 . . ?
Si3 C9 H9A 109.5 . . ?
Si3 C9 H9B 109.5 . . ?
Si3 C9 H9C 109.5 . . ?
H9A C9 H9B 109.5 . . ?
H9A C9 H9C 109.5 . . ?
H9B C9 H9C 109.5 . . ?
Si5 C10 H10A 109.5 . . ?
Si5 C10 H10B 109.5 . . ?
Si5 C10 H10C 109.5 . . ?
H10A C10 H10B 109.5 . . ?
H10A C10 H10C 109.5 . . ?
H10B C10 H10C 109.5 . . ?
Si5 C11 H11A 109.5 . . ?
Si5 C11 H11B 109.5 . . ?
Si5 C11 H11C 109.5 . . ?
H11A C11 H11B 109.5 . . ?
H11A C11 H11C 109.5 . . ?
H11B C11 H11C 109.5 . . ?
Si5 C12 H12A 109.5 . . ?
Si5 C12 H12B 109.5 . . ?
Si5 C12 H12C 109.5 . . ?
H12A C12 H12B 109.5 . . ?
H12A C12 H12C 109.5 . . ?
H12B C12 H12C 109.5 . . ?
Si5 C13 Hf1 131.54(14) . . ?
C14 C13 Hf1 70.56(17) . . ?
C14 C13 Si5 127.3(2) . . ?
C17 C13 Hf1 73.04(18) . . ?
C17 C13 Si5 125.7(2) . . ?
C17 C13 C14 105.6(3) . . ?
Hf1 C14 H14 116.5 . . ?
C13 C14 Hf1 76.16(16) . . ?
C13 C14 H14 125.7 . . ?
C15 C14 Hf1 73.65(18) . . ?
C15 C14 C13 108.6(3) . . ?
C15 C14 H14 125.7 . . ?
Hf1 C15 H15 118.1 . . ?
C14 C15 Hf1 73.33(16) . . ?
C14 C15 H15 125.7 . . ?
C16 C15 Hf1 74.79(17) . . ?
C16 C15 C14 108.6(3) . . ?
C16 C15 H15 125.7 . . ?
Hf1 C16 H16 118.6 . . ?
C15 C16 Hf1 72.59(18) . . ?
C15 C16 H16 126.5 . . ?
C15 C16 C17 107.0(3) . . ?
C17 C16 Hf1 74.32(17) . . ?
C17 C16 H16 126.5 . . ?
Hf1 C17 H17 119.0 . . ?
C13 C17 Hf1 74.85(18) . . ?
C13 C17 C16 110.2(3) . . ?
C13 C17 H17 124.9 . . ?
C16 C17 Hf1 72.92(17) . . ?
C16 C17 H17 124.9 . . ?
Si6 C18 H18A 109.5 . . ?
Si6 C18 H18B 109.5 . . ?
Si6 C18 H18C 109.5 . . ?
H18A C18 H18B 109.5 . . ?
H18A C18 H18C 109.5 . . ?
H18B C18 H18C 109.5 . . ?
Si6 C19 H19A 109.5 . . ?
Si6 C19 H19B 109.5 . . ?
Si6 C19 H19C 109.5 . . ?
H19A C19 H19B 109.5 . . ?
H19A C19 H19C 109.5 . . ?
H19B C19 H19C 109.5 . . ?
Si6 C20 H20A 109.5 . . ?
Si6 C20 H20B 109.5 . . ?
Si6 C20 H20C 109.5 . . ?
H20A C20 H20B 109.5 . . ?
H20A C20 H20C 109.5 . . ?
H20B C20 H20C 109.5 . . ?
Si6 C21 Hf1 132.01(15) . . ?
C22 C21 Hf1 73.17(17) . . ?
C22 C21 Si6 127.8(2) . . ?
C22 C21 C25 104.8(3) . . ?
C25 C21 Hf1 72.61(17) . . ?
C25 C21 Si6 125.1(2) . . ?
Hf1 C22 H22 119.9 . . ?
C21 C22 Hf1 73.83(16) . . ?
C21 C22 H22 125.1 . . ?
C23 C22 Hf1 72.80(17) . . ?
C23 C22 C21 109.7(3) . . ?
C23 C22 H22 125.1 . . ?
Hf1 C23 H23 117.2 . . ?
C22 C23 Hf1 74.44(17) . . ?
C22 C23 H23 126.1 . . ?
C22 C23 C24 107.8(3) . . ?
C24 C23 Hf1 74.34(16) . . ?
C24 C23 H23 126.1 . . ?
Hf1 C24 H24 119.5 . . ?
C23 C24 Hf1 72.84(17) . . ?
C23 C24 H24 126.0 . . ?
C25 C24 Hf1 73.44(18) . . ?
C25 C24 C23 107.9(3) . . ?
C25 C24 H24 126.0 . . ?
Hf1 C25 H25 118.5 . . ?
C21 C25 Hf1 74.01(17) . . ?
C21 C25 H25 125.1 . . ?
C24 C25 Hf1 74.10(18) . . ?
C24 C25 C21 109.7(3) . . ?
C24 C25 H25 125.1 . . ?

loop_
_geom_bond_atom_site_label_1
_geom_bond_atom_site_label_2
_geom_bond_distance
_geom_bond_site_symmetry_2
_geom_bond_publ_flag
Hf1 Cl1 2.4041(7) . ?
Hf1 Si1 2.7901(9) . ?
Hf1 C13 2.539(3) . ?
Hf1 C14 2.466(3) . ?
Hf1 C15 2.470(3) . ?
Hf1 C16 2.498(3) . ?
Hf1 C17 2.516(3) . ?
Hf1 C21 2.508(3) . ?
Hf1 C22 2.500(3) . ?
Hf1 C23 2.479(3) . ?
Hf1 C24 2.498(3) . ?
Hf1 C25 2.490(3) . ?
Si1 Si2 2.3637(11) . ?
Si1 Si3 2.3674(11) . ?
Si1 Si4 2.3655(12) . ?
Si2 C1 1.874(3) . ?
Si2 C2 1.880(3) . ?
Si2 C3 1.880(3) . ?
Si3 C7 1.871(3) . ?
Si3 C8 1.857(4) . ?
Si3 C9 1.875(3) . ?
Si4 C4 1.882(3) . ?
Si4 C5 1.886(3) . ?
Si4 C6 1.883(3) . ?
Si5 C10 1.857(3) . ?
Si5 C11 1.847(3) . ?
Si5 C12 1.862(3) . ?
Si5 C13 1.876(3) . ?
Si6 C18 1.859(3) . ?
Si6 C19 1.857(3) . ?
Si6 C20 1.858(3) . ?
Si6 C21 1.864(3) . ?
C1 H1A 0.9800 . ?
C1 H1B 0.9800 . ?
C1 H1C 0.9800 . ?
C2 H2A 0.9800 . ?
C2 H2B 0.9800 . ?
C2 H2C 0.9800 . ?
C3 H3A 0.9800 . ?
C3 H3B 0.9800 . ?
C3 H3C 0.9800 . ?
C4 H4A 0.9800 . ?
C4 H4B 0.9800 . ?
C4 H4C 0.9800 . ?
C5 H5A 0.9800 . ?
C5 H5B 0.9800 . ?
C5 H5C 0.9800 . ?
C6 H6A 0.9800 . ?
C6 H6B 0.9800 . ?
C6 H6C 0.9800 . ?
C7 H7A 0.9800 . ?
C7 H7B 0.9800 . ?
C7 H7C 0.9800 . ?
C8 H8A 0.9800 . ?
C8 H8B 0.9800 . ?
C8 H8C 0.9800 . ?
C9 H9A 0.9800 . ?
C9 H9B 0.9800 . ?
C9 H9C 0.9800 . ?
C10 H10A 0.9800 . ?
C10 H10B 0.9800 . ?
C10 H10C 0.9800 . ?
C11 H11A 0.9800 . ?
C11 H11B 0.9800 . ?
C11 H11C 0.9800 . ?
C12 H12A 0.9800 . ?
C12 H12B 0.9800 . ?
C12 H12C 0.9800 . ?
C13 C14 1.435(4) . ?
C13 C17 1.399(4) . ?
C14 H14 0.9500 . ?
C14 C15 1.403(4) . ?
C15 H15 0.9500 . ?
C15 C16 1.395(4) . ?
C16 H16 0.9500 . ?
C16 C17 1.414(4) . ?
C17 H17 0.9500 . ?
C18 H18A 0.9800 . ?
C18 H18B 0.9800 . ?
C18 H18C 0.9800 . ?
C19 H19A 0.9800 . ?
C19 H19B 0.9800 . ?
C19 H19C 0.9800 . ?
C20 H20A 0.9800 . ?
C20 H20B 0.9800 . ?
C20 H20C 0.9800 . ?
C21 C22 1.422(4) . ?
C21 C25 1.436(4) . ?
C22 H22 0.9500 . ?
C22 C23 1.404(4) . ?
C23 H23 0.9500 . ?
C23 C24 1.406(4) . ?
C24 H24 0.9500 . ?
C24 C25 1.394(4) . ?
C25 H25 0.9500 . ?

loop_
_geom_torsion_atom_site_label_1
_geom_torsion_atom_site_label_2
_geom_torsion_atom_site_label_3
_geom_torsion_atom_site_label_4
_geom_torsion
_geom_torsion_site_symmetry_1
_geom_torsion_site_symmetry_2
_geom_torsion_site_symmetry_3
_geom_torsion_site_symmetry_4
_geom_torsion_publ_flag
Hf1 C13 C14 C15 -67.1(2) . . . . ?
Hf1 C13 C17 C16 64.9(2) . . . . ?
Hf1 C14 C15 C16 -67.1(2) . . . . ?
Hf1 C15 C16 C17 -66.9(2) . . . . ?
Hf1 C16 C17 C13 -66.2(2) . . . . ?
Hf1 C21 C22 C23 64.5(2) . . . . ?
Hf1 C21 C25 C24 -66.1(2) . . . . ?
Hf1 C22 C23 C24 67.5(2) . . . . ?
Hf1 C23 C24 C25 65.6(2) . . . . ?
Hf1 C24 C25 C21 66.0(2) . . . . ?
Si5 C13 C14 Hf1 -128.0(2) . . . . ?
Si5 C13 C14 C15 164.9(2) . . . . ?
Si5 C13 C17 Hf1 129.4(2) . . . . ?
Si5 C13 C17 C16 -165.7(2) . . . . ?
Si6 C21 C22 Hf1 130.6(3) . . . . ?
Si6 C21 C22 C23 -165.0(2) . . . . ?
Si6 C21 C25 Hf1 -129.6(2) . . . . ?
Si6 C21 C25 C24 164.4(2) . . . . ?
C10 Si5 C13 Hf1 85.1(2) . . . . ?
C10 Si5 C13 C14 -178.2(3) . . . . ?
C10 Si5 C13 C17 -13.9(3) . . . . ?
C11 Si5 C13 Hf1 -38.0(2) . . . . ?
C11 Si5 C13 C14 58.7(3) . . . . ?
C11 Si5 C13 C17 -137.0(3) . . . . ?
C12 Si5 C13 Hf1 -157.2(2) . . . . ?
C12 Si5 C13 C14 -60.5(3) . . . . ?
C12 Si5 C13 C17 103.8(3) . . . . ?
C13 C14 C15 Hf1 68.8(2) . . . . ?
C13 C14 C15 C16 1.7(4) . . . . ?
C14 C13 C17 Hf1 -63.5(2) . . . . ?
C14 C13 C17 C16 1.4(3) . . . . ?
C14 C15 C16 Hf1 66.1(2) . . . . ?
C14 C15 C16 C17 -0.8(4) . . . . ?
C15 C16 C17 Hf1 65.7(2) . . . . ?
C15 C16 C17 C13 -0.4(4) . . . . ?
C17 C13 C14 Hf1 65.2(2) . . . . ?
C17 C13 C14 C15 -1.9(3) . . . . ?
C18 Si6 C21 Hf1 -55.2(2) . . . . ?
C18 Si6 C21 C22 -157.0(3) . . . . ?
C18 Si6 C21 C25 42.9(3) . . . . ?
C19 Si6 C21 Hf1 69.4(2) . . . . ?
C19 Si6 C21 C22 -32.4(3) . . . . ?
C19 Si6 C21 C25 167.6(3) . . . . ?
C20 Si6 C21 Hf1 -173.11(19) . . . . ?
C20 Si6 C21 C22 85.1(3) . . . . ?
C20 Si6 C21 C25 -75.0(3) . . . . ?
C21 C22 C23 Hf1 -65.1(2) . . . . ?
C21 C22 C23 C24 2.3(3) . . . . ?
C22 C21 C25 Hf1 66.6(2) . . . . ?
C22 C21 C25 C24 0.6(3) . . . . ?
C22 C23 C24 Hf1 -67.5(2) . . . . ?
C22 C23 C24 C25 -1.9(3) . . . . ?
C23 C24 C25 Hf1 -65.2(2) . . . . ?
C23 C24 C25 C21 0.8(4) . . . . ?
C25 C21 C22 Hf1 -66.2(2) . . . . ?
C25 C21 C22 C23 -1.8(3) . . . . ?

loop_
_exptl_oxdiff_crystal_face_indexfrac_h
_exptl_oxdiff_crystal_face_indexfrac_k
_exptl_oxdiff_crystal_face_indexfrac_l
_exptl_oxdiff_crystal_face_x
_exptl_oxdiff_crystal_face_y
_exptl_oxdiff_crystal_face_z
3.0000 0.0000 -27.0000 0.2583 0.9762 0.0205
-3.0000 -0.0000 27.0000 -0.2583 -0.9762 -0.0205
1.0000 22.0000 -0.0000 -0.0130 0.0168 -1.0071
-1.0000 -22.0000 0.0000 0.0130 -0.0168 1.0071
-18.0000 1.0000 3.0000 0.9957 -0.2510 -0.0042
18.0000 -1.0000 -3.0000 -0.9957 0.2510 0.0042
